data_4124259
loop_
_publ_author_name
'You, Lin'
'Liang, Xin-Ting'
'Xu, Ling-Min'
'Wang, Yue-Fan'
'Zhang, Jia-Jun'
'Su, Qi'
'Li, Yuan-He'
'Zhang, Bo'
'Yang, Shou-Liang'
'Chen, Jia-Hua'
'Yang, Zhen'

_publ_section_title
;
 Asymmetric Total Synthesis of Propindilactone G.
;
_journal_issue 32
_journal_name_full 'Journal of the American Chemical Society'
_journal_page_first 10120
_journal_page_last 10123
_journal_paper_doi 10.1021/jacs.5b06480
_journal_volume 137
_journal_year 2015
_chemical_formula_moiety '2(C22 H32 O5 Si), C4 H8 O2'
_chemical_formula_sum 'C48 H72 O12 Si2'
_chemical_formula_weight 897.24
_chemical_name_systematic
;
 ? 
;
_space_group_crystal_system monoclinic
_space_group_IT_number 14
_space_group_name_Hall '-P 2yn'
_space_group_name_H-M_alt 'P 1 21/n 1'
_symmetry_space_group_name_Hall '-P 2yn'
_symmetry_space_group_name_H-M 'P 1 21/n 1'
_atom_sites_solution_hydrogens geom
_atom_sites_solution_primary iterative
_atom_sites_solution_secondary difmap
_audit_creation_date 2013-06-06
_audit_creation_method
;
  Olex2 1.2
  (compiled Dec  5 2012 16:20:19, GUI svn.r4385)
;
_cell_angle_alpha 90.00
_cell_angle_beta 92.539(7)
_cell_angle_gamma 90.00
_cell_formula_units_Z 4
_cell_length_a 6.3335(6)
_cell_length_b 38.200(3)
_cell_length_c 19.9859(12)
_cell_measurement_reflns_used 6353
_cell_measurement_temperature 180.01(11)
_cell_measurement_theta_max 29.3090
_cell_measurement_theta_min 3.7670
_cell_volume 4830.6(7)
_computing_cell_refinement
;
CrysAlisPro, Agilent Technologies,
Version 1.171.36.28 (release 01-02-2013 CrysAlis171 .NET)
(compiled Feb  1 2013,16:14:44)
;
_computing_data_collection
;
CrysAlisPro, Agilent Technologies,
Version 1.171.36.28 (release 01-02-2013 CrysAlis171 .NET)
(compiled Feb  1 2013,16:14:44)
;
_computing_data_reduction
;
CrysAlisPro, Agilent Technologies,
Version 1.171.36.28 (release 01-02-2013 CrysAlis171 .NET)
(compiled Feb  1 2013,16:14:44)
;
_computing_molecular_graphics
;
O. V. Dolomanov, L. J. Bourhis, R. J. Gildea, J. A. K. Howard and H. Puschmann,
OLEX2: a complete structure solution, refinement and analysis program.
J. Appl. Cryst. (2009). 42, 339-341.
;
_computing_publication_material
;
O. V. Dolomanov, L. J. Bourhis, R. J. Gildea, J. A. K. Howard and H. Puschmann,
OLEX2: a complete structure solution, refinement and analysis program.
J. Appl. Cryst. (2009). 42, 339-341.
;
_computing_structure_refinement
;
XL, G.M. Sheldrick, Acta Cryst.
(2008). A64, 112-122
;
_computing_structure_solution 'SUPERFLIP, J. Appl. Cryst. (2007) 40, 786-790'
_diffrn_ambient_temperature 180.01(11)
_diffrn_detector_area_resol_mean 10.3914
_diffrn_measured_fraction_theta_full 0.9959
_diffrn_measured_fraction_theta_max 0.8359
_diffrn_measurement_details
;
  1 omega  -36.00   56.00   1.0000    7.9100
omega____ theta____ kappa____ phi______ frames
    -      -11.1704   57.0000 -180.0000 92

  2 omega  -83.00   14.00   1.0000    7.9100
omega____ theta____ kappa____ phi______ frames
    -      -11.1704  -57.0000   30.0000 97
;
_diffrn_measurement_device_type 'SuperNova, Dual, Cu at zero, Atlas'
_diffrn_measurement_method '\w scans'
_diffrn_orient_matrix_UB_11 -0.0127252000
_diffrn_orient_matrix_UB_12 -0.0072778000
_diffrn_orient_matrix_UB_13 -0.0324539000
_diffrn_orient_matrix_UB_21 0.0033468000
_diffrn_orient_matrix_UB_22 0.0170620000
_diffrn_orient_matrix_UB_23 -0.0141737000
_diffrn_orient_matrix_UB_31 0.1114382000
_diffrn_orient_matrix_UB_32 -0.0013473000
_diffrn_orient_matrix_UB_33 -0.0017236000
_diffrn_radiation_monochromator mirror
_diffrn_radiation_type 'Mo K\a'
_diffrn_radiation_wavelength 0.7107
_diffrn_reflns_av_R_equivalents 0.0381
_diffrn_reflns_av_unetI/netI 0.0535
_diffrn_reflns_limit_h_max 7
_diffrn_reflns_limit_h_min -7
_diffrn_reflns_limit_k_max 45
_diffrn_reflns_limit_k_min -47
_diffrn_reflns_limit_l_max 24
_diffrn_reflns_limit_l_min -14
_diffrn_reflns_number 20958
_diffrn_reflns_theta_full 26.02
_diffrn_reflns_theta_max 26.02
_diffrn_reflns_theta_min 3.24
_diffrn_source 'SuperNova (Mo) X-ray Source'
_exptl_absorpt_coefficient_mu 0.133
_exptl_absorpt_correction_T_max 1.00000
_exptl_absorpt_correction_T_min 0.55593
_exptl_absorpt_correction_type multi-scan
_exptl_absorpt_process_details
;
CrysAlisPro, Agilent Technologies,
Version 1.171.36.28 (release 01-02-2013 CrysAlis171 .NET)
(compiled Feb  1 2013,16:14:44)
Empirical absorption correction using spherical harmonics,
 implemented in SCALE3 ABSPACK scaling algorithm.
;
_exptl_crystal_colour
;
;
_exptl_crystal_density_diffrn 1.234
_exptl_crystal_density_method 'not measured'
_exptl_crystal_description
;
;
_exptl_crystal_F_000 1936
_exptl_crystal_size_max 0.2
_exptl_crystal_size_mid 0.1
_exptl_crystal_size_min 0.1
_refine_diff_density_max 0.409
_refine_diff_density_min -0.400
_refine_diff_density_rms 0.052
_refine_ls_extinction_method none
_refine_ls_goodness_of_fit_ref 1.066
_refine_ls_hydrogen_treatment none
_refine_ls_matrix_type full
_refine_ls_number_parameters 577
_refine_ls_number_reflns 9484
_refine_ls_number_restraints 0
_refine_ls_restrained_S_all 1.066
_refine_ls_R_factor_all 0.0752
_refine_ls_R_factor_gt 0.0545
_refine_ls_shift/su_max 0.001
_refine_ls_shift/su_mean 0.000
_refine_ls_structure_factor_coef Fsqd
_refine_ls_weighting_details 'calc w=1/[\s^2^(Fo^2^)+(0.0437P)^2^+3.8018P] where P=(Fo^2^+2Fc^2^)/3'
_refine_ls_weighting_scheme calc
_refine_ls_wR_factor_gt 0.1243
_refine_ls_wR_factor_ref 0.1310
_reflns_number_gt 7236
_reflns_number_total 9484
_reflns_threshold_expression >2sigma(I)
_cod_data_source_file ja5b06480_si_001.cif
_cod_data_source_block exp_1919
_cod_depositor_comments 'Adding full bibliography for 4124259--4124260.cif.'
_cod_database_code 4124259
_chemical_oxdiff_formula 'C19 H22 O5'
_reflns_odcompleteness_completeness 99.59
_reflns_odcompleteness_iscentric 1
_reflns_odcompleteness_theta 25.97
_olex2_refinement_description
;
1. Fixed Uiso
 At 1.2 times of:
  H14 of C14, {H28A,H28B} of C28, {H15A,H15B} of C15, H36 of C36, H16 of C16,
  {H9A,H9B} of C9, {H3A,H3B} of C3, H38 of C38, {H6A,H6B} of C6, {H5A,H5B} of
  C5, {H27A,H27B} of C27, {H47A,H47B} of C47, {H37A,H37B} of C37, {H25A,H25B}
  of C25, {H31A,H31B} of C31
 At 1.5 times of:
  {H20A,H20B,H20C} of C20, {H18A,H18B,H18C} of C18, {H19A,H19B,H19C} of C19,
  {H8A,H8B,H8C} of C8, {H42A,H42B,H42C} of C42, {H43A,H43B,H43C} of C43, {H48A,
  H48B,H48C} of C48, {H41A,H41B,H41C} of C41, {H44A,H44B,H44C} of C44, {H45A,
  H45B,H45C} of C45, {H30A,H30B,H30C} of C30, {H40A,H40B,H40C} of C40, H3 of O3,
   H4 of O4, {H22A,H22B,H22C} of C22, {H21A,H21B,H21C} of C21, H9 of O9, H8 of
  O8
2.a Ternary CH refined with riding coordinates:
 C16(H16), C38(H38)
2.b Secondary CH2 refined with riding coordinates:
 C3(H3A,H3B), C5(H5A,H5B), C6(H6A,H6B), C9(H9A,H9B), C15(H15A,H15B), C25(H25A,
 H25B), C27(H27A,H27B), C28(H28A,H28B), C31(H31A,H31B), C37(H37A,H37B),
 C47(H47A,H47B)
2.c Aromatic/amide H refined with riding coordinates:
 C14(H14), C36(H36)
2.d Idealised Me refined as rotating group:
 C8(H8A,H8B,H8C), C18(H18A,H18B,H18C), C19(H19A,H19B,H19C), C20(H20A,H20B,
 H20C), C21(H21A,H21B,H21C), C22(H22A,H22B,H22C), C30(H30A,H30B,H30C), C40(H40A,
 H40B,H40C), C41(H41A,H41B,H41C), C42(H42A,H42B,H42C), C43(H43A,H43B,H43C),
 C44(H44A,H44B,H44C), C45(H45A,H45B,H45C), C48(H48A,H48B,H48C)
2.e Idealised tetrahedral OH refined as rotating group:
 O3(H3), O4(H4), O8(H8), O9(H9)
;

loop_
_space_group_symop_id
_space_group_symop_operation_xyz
1 'x, y, z'
2 '-x+1/2, y+1/2, -z+1/2'
3 '-x, -y, -z'
4 'x-1/2, -y-1/2, z-1/2'

loop_
_atom_site_label
_atom_site_type_symbol
_atom_site_fract_x
_atom_site_fract_y
_atom_site_fract_z
_atom_site_U_iso_or_equiv
_atom_site_adp_type
_atom_site_occupancy
_atom_site_symmetry_multiplicity
_atom_site_calc_flag
_atom_site_refinement_flags
C1 C 0.8227(3) 0.43887(6) 0.02023(12) 0.0206(5) Uani 1 1 d .
C2 C 0.7240(3) 0.45816(6) 0.07825(11) 0.0181(5) Uani 1 1 d .
C3 C 0.7696(3) 0.49719(6) 0.07113(11) 0.0194(5) Uani 1 1 d .
H3A H 0.9248 0.5005 0.0735 0.023 Uiso 1 1 calc R
H3B H 0.7175 0.5047 0.0259 0.023 Uiso 1 1 calc R
C4 C 0.6750(3) 0.52158(6) 0.12218(11) 0.0190(5) Uani 1 1 d .
C5 C 0.7082(4) 0.55942(6) 0.09875(12) 0.0235(5) Uani 1 1 d .
H5A H 0.8609 0.5632 0.0928 0.028 Uiso 1 1 calc R
H5B H 0.6337 0.5626 0.0546 0.028 Uiso 1 1 calc R
C6 C 0.6300(4) 0.58690(6) 0.14694(12) 0.0257(5) Uani 1 1 d .
H6A H 0.4747 0.5849 0.1495 0.031 Uiso 1 1 calc R
H6B H 0.6620 0.6105 0.1297 0.031 Uiso 1 1 calc R
C7 C 0.7334(4) 0.58263(6) 0.21709(12) 0.0248(5) Uani 1 1 d .
C8 C 0.9716(4) 0.59032(7) 0.21842(14) 0.0351(6) Uani 1 1 d .
H8A H 1.0323 0.5867 0.2638 0.053 Uiso 1 1 calc R
H8B H 0.9945 0.6146 0.2049 0.053 Uiso 1 1 calc R
H8C H 1.0401 0.5746 0.1873 0.053 Uiso 1 1 calc R
C9 C 0.6247(4) 0.60408(6) 0.27053(13) 0.0318(6) Uani 1 1 d .
H9A H 0.7206 0.6224 0.2893 0.038 Uiso 1 1 calc R
H9B H 0.4949 0.6154 0.2514 0.038 Uiso 1 1 calc R
C10 C 0.5720(4) 0.57795(6) 0.32347(12) 0.0258(5) Uani 1 1 d .
C11 C 0.6072(4) 0.54208(6) 0.29883(12) 0.0214(5) Uani 1 1 d .
C12 C 0.6975(3) 0.54490(6) 0.23925(12) 0.0205(5) Uani 1 1 d .
C13 C 0.7637(3) 0.51697(6) 0.19325(11) 0.0183(5) Uani 1 1 d .
C14 C 0.8970(3) 0.49221(6) 0.21547(12) 0.0215(5) Uani 1 1 d .
H14 H 0.9415 0.4942 0.2613 0.026 Uiso 1 1 calc R
C15 C 0.9884(4) 0.46156(6) 0.17945(12) 0.0223(5) Uani 1 1 d .
H15A H 1.0645 0.4464 0.2126 0.027 Uiso 1 1 calc R
H15B H 1.0927 0.4703 0.1480 0.027 Uiso 1 1 calc R
C16 C 0.8228(3) 0.43967(6) 0.14043(11) 0.0188(5) Uani 1 1 d .
H16 H 0.7066 0.4343 0.1711 0.023 Uiso 1 1 calc R
C17 C 0.9057(4) 0.40444(6) 0.11315(11) 0.0215(5) Uani 1 1 d .
C18 C 1.1183(4) 0.39181(7) 0.14099(13) 0.0305(6) Uani 1 1 d .
H18A H 1.1601 0.3709 0.1166 0.046 Uiso 1 1 calc R
H18B H 1.1084 0.3862 0.1886 0.046 Uiso 1 1 calc R
H18C H 1.2240 0.4102 0.1358 0.046 Uiso 1 1 calc R
C19 C 0.7406(4) 0.37601(6) 0.11488(13) 0.0302(6) Uani 1 1 d .
H19A H 0.6080 0.3845 0.0936 0.045 Uiso 1 1 calc R
H19B H 0.7174 0.3697 0.1615 0.045 Uiso 1 1 calc R
H19C H 0.7892 0.3554 0.0907 0.045 Uiso 1 1 calc R
C20 C 0.4913(4) 0.46319(6) 0.29832(13) 0.0302(6) Uani 1 1 d .
H20A H 0.6341 0.4546 0.2906 0.045 Uiso 1 1 calc R
H20B H 0.4171 0.4679 0.2552 0.045 Uiso 1 1 calc R
H20C H 0.4138 0.4454 0.3227 0.045 Uiso 1 1 calc R
C21 C 0.6788(4) 0.49940(7) 0.42600(13) 0.0299(6) Uani 1 1 d .
H21A H 0.6253 0.4803 0.4532 0.045 Uiso 1 1 calc R
H21B H 0.6770 0.5213 0.4516 0.045 Uiso 1 1 calc R
H21C H 0.8239 0.4942 0.4141 0.045 Uiso 1 1 calc R
C22 C 0.2376(4) 0.51534(7) 0.37425(15) 0.0350(6) Uani 1 1 d .
H22A H 0.1724 0.4946 0.3936 0.053 Uiso 1 1 calc R
H22B H 0.1519 0.5232 0.3350 0.053 Uiso 1 1 calc R
H22C H 0.2460 0.5341 0.4076 0.053 Uiso 1 1 calc R
C23 C 0.8639(5) 0.27659(8) 0.69385(14) 0.0372(6) Uani 1 1 d .
C24 C 0.7924(4) 0.29565(7) 0.62946(12) 0.0272(6) Uani 1 1 d .
C25 C 0.9152(4) 0.32974(6) 0.62440(12) 0.0273(6) Uani 1 1 d .
H25A H 1.0679 0.3241 0.6261 0.033 Uiso 1 1 calc R
H25B H 0.8877 0.3442 0.6643 0.033 Uiso 1 1 calc R
C26 C 0.8658(4) 0.35178(6) 0.56207(12) 0.0225(5) Uani 1 1 d .
C27 C 0.9734(4) 0.38763(6) 0.57177(13) 0.0280(6) Uani 1 1 d .
H27A H 0.9183 0.3990 0.6119 0.034 Uiso 1 1 calc R
H27B H 1.1271 0.3840 0.5801 0.034 Uiso 1 1 calc R
C28 C 0.9391(4) 0.41193(6) 0.51217(13) 0.0281(6) Uani 1 1 d .
H28A H 1.0143 0.4343 0.5213 0.034 Uiso 1 1 calc R
H28B H 0.7865 0.4172 0.5057 0.034 Uiso 1 1 calc R
C29 C 1.0193(4) 0.39551(6) 0.44834(12) 0.0244(5) Uani 1 1 d .
C30 C 1.2611(4) 0.39209(7) 0.45218(15) 0.0360(6) Uani 1 1 d .
H30A H 1.3034 0.3749 0.4866 0.054 Uiso 1 1 calc R
H30B H 1.3244 0.4148 0.4637 0.054 Uiso 1 1 calc R
H30C H 1.3097 0.3844 0.4087 0.054 Uiso 1 1 calc R
C31 C 0.9446(4) 0.41460(7) 0.38445(13) 0.0339(6) Uani 1 1 d .
H31A H 0.8325 0.4317 0.3939 0.041 Uiso 1 1 calc R
H31B H 1.0634 0.4271 0.3644 0.041 Uiso 1 1 calc R
C32 C 0.8600(4) 0.38623(6) 0.33840(13) 0.0271(5) Uani 1 1 d .
C33 C 0.8234(4) 0.35431(6) 0.37795(12) 0.0228(5) Uani 1 1 d .
C34 C 0.9167(3) 0.35955(6) 0.43917(12) 0.0214(5) Uani 1 1 d .
C35 C 0.9329(3) 0.33548(6) 0.49700(11) 0.0204(5) Uani 1 1 d .
C36 C 1.0124(4) 0.30350(6) 0.48949(12) 0.0239(5) Uani 1 1 d .
H36 H 1.0651 0.2989 0.4466 0.029 Uiso 1 1 calc R
C37 C 1.0317(4) 0.27360(6) 0.53833(13) 0.0268(5) Uani 1 1 d .
H37A H 1.1492 0.2784 0.5714 0.032 Uiso 1 1 calc R
H37B H 1.0657 0.2519 0.5140 0.032 Uiso 1 1 calc R
C38 C 0.8265(4) 0.26821(6) 0.57529(12) 0.0250(5) Uani 1 1 d .
H38 H 0.7051 0.2696 0.5417 0.030 Uiso 1 1 calc R
C39 C 0.8105(4) 0.23317(7) 0.61363(13) 0.0316(6) Uani 1 1 d .
C40 C 0.9602(5) 0.20436(7) 0.59378(17) 0.0465(8) Uani 1 1 d .
H40A H 1.1063 0.2126 0.5999 0.070 Uiso 1 1 calc R
H40B H 0.9310 0.1982 0.5467 0.070 Uiso 1 1 calc R
H40C H 0.9398 0.1837 0.6220 0.070 Uiso 1 1 calc R
C41 C 0.5845(5) 0.22000(8) 0.61325(16) 0.0441(7) Uani 1 1 d .
H41A H 0.5766 0.1997 0.6430 0.066 Uiso 1 1 calc R
H41B H 0.5387 0.2132 0.5676 0.066 Uiso 1 1 calc R
H41C H 0.4923 0.2386 0.6289 0.066 Uiso 1 1 calc R
C42 C 0.5733(5) 0.28444(8) 0.39755(16) 0.0494(8) Uani 1 1 d .
H42A H 0.4647 0.2697 0.3754 0.074 Uiso 1 1 calc R
H42B H 0.5135 0.2965 0.4356 0.074 Uiso 1 1 calc R
H42C H 0.6923 0.2698 0.4135 0.074 Uiso 1 1 calc R
C43 C 0.8381(5) 0.29704(8) 0.27523(15) 0.0440(7) Uani 1 1 d .
H43A H 0.9596 0.2859 0.2986 0.066 Uiso 1 1 calc R
H43B H 0.8881 0.3151 0.2450 0.066 Uiso 1 1 calc R
H43C H 0.7574 0.2794 0.2492 0.066 Uiso 1 1 calc R
C44 C 0.4300(4) 0.33634(8) 0.29236(15) 0.0446(7) Uani 1 1 d .
H44A H 0.4714 0.3573 0.2678 0.067 Uiso 1 1 calc R
H44B H 0.3251 0.3427 0.3248 0.067 Uiso 1 1 calc R
H44C H 0.3688 0.3191 0.2608 0.067 Uiso 1 1 calc R
C45 C 0.4099(7) 0.30149(11) 0.8061(2) 0.0768(12) Uani 1 1 d .
H45A H 0.5012 0.3034 0.7679 0.115 Uiso 1 1 calc R
H45B H 0.2999 0.3195 0.8025 0.115 Uiso 1 1 calc R
H45C H 0.3439 0.2783 0.8059 0.115 Uiso 1 1 calc R
C46 C 0.5360(7) 0.30629(12) 0.8682(2) 0.0731(11) Uani 1 1 d .
C47 C 0.7731(8) 0.34582(16) 0.9270(2) 0.1029(16) Uani 1 1 d .
H47A H 0.7018 0.3379 0.9674 0.123 Uiso 1 1 calc R
H47B H 0.7839 0.3717 0.9290 0.123 Uiso 1 1 calc R
C48 C 0.9835(8) 0.33108(16) 0.9278(3) 0.1113(18) Uani 1 1 d .
H48A H 0.9747 0.3055 0.9310 0.167 Uiso 1 1 calc R
H48B H 1.0669 0.3402 0.9664 0.167 Uiso 1 1 calc R
H48C H 1.0515 0.3375 0.8864 0.167 Uiso 1 1 calc R
O1 O 0.9371(3) 0.41169(4) 0.04130(8) 0.0264(4) Uani 1 1 d .
O2 O 0.8041(3) 0.44648(4) -0.03850(8) 0.0262(4) Uani 1 1 d .
O3 O 0.5024(2) 0.45127(4) 0.06976(8) 0.0224(4) Uani 1 1 d .
H3 H 0.4344 0.4675 0.0871 0.034 Uiso 1 1 calc R
O4 O 0.4496(2) 0.51454(4) 0.12570(8) 0.0224(4) Uani 1 1 d .
H4 H 0.3822 0.5270 0.0974 0.034 Uiso 1 1 calc R
O5 O 0.5067(3) 0.58525(5) 0.37853(9) 0.0332(4) Uani 1 1 d .
O6 O 0.8748(3) 0.24215(5) 0.68305(10) 0.0421(5) Uani 1 1 d .
O7 O 0.9047(4) 0.28922(6) 0.74747(10) 0.0576(6) Uani 1 1 d .
O8 O 0.5722(3) 0.30241(5) 0.63656(10) 0.0351(4) Uani 1 1 d .
H8 H 0.5322 0.3182 0.6097 0.053 Uiso 1 1 calc R
O9 O 0.6385(2) 0.35672(4) 0.55360(8) 0.0256(4) Uani 1 1 d .
H9 H 0.6013 0.3734 0.5777 0.038 Uiso 1 1 calc R
O10 O 0.8268(3) 0.38984(5) 0.27829(9) 0.0393(5) Uani 1 1 d .
O11 O 0.5420(7) 0.28681(13) 0.9148(2) 0.1514(18) Uani 1 1 d .
O12 O 0.6463(5) 0.33610(8) 0.86851(14) 0.0794(8) Uani 1 1 d .
Si1 Si 0.50857(10) 0.504138(17) 0.34848(3) 0.02197(16) Uani 1 1 d .
Si2 Si 0.66682(11) 0.317227(18) 0.33727(4) 0.02707(17) Uani 1 1 d .

loop_
_atom_site_aniso_label
_atom_site_aniso_U_11
_atom_site_aniso_U_22
_atom_site_aniso_U_33
_atom_site_aniso_U_23
_atom_site_aniso_U_13
_atom_site_aniso_U_12
C1 0.0199(11) 0.0221(12) 0.0200(13) -0.0015(10) 0.0019(9) -0.0020(10)
C2 0.0175(10) 0.0209(11) 0.0160(12) -0.0026(9) 0.0019(9) -0.0020(9)
C3 0.0219(11) 0.0213(12) 0.0151(12) 0.0002(9) 0.0019(9) 0.0008(10)
C4 0.0210(11) 0.0212(11) 0.0149(12) -0.0022(9) 0.0031(9) -0.0004(9)
C5 0.0294(12) 0.0217(12) 0.0193(13) 0.0015(10) 0.0013(10) -0.0012(10)
C6 0.0347(13) 0.0184(12) 0.0240(14) 0.0005(10) 0.0013(10) -0.0002(10)
C7 0.0351(13) 0.0165(11) 0.0227(13) -0.0025(10) 0.0018(10) -0.0014(10)
C8 0.0417(15) 0.0316(14) 0.0317(16) -0.0007(12) -0.0021(12) -0.0086(12)
C9 0.0483(16) 0.0210(12) 0.0261(15) -0.0066(10) 0.0013(12) -0.0008(12)
C10 0.0272(12) 0.0257(13) 0.0244(14) -0.0066(10) -0.0004(10) 0.0004(11)
C11 0.0239(11) 0.0219(12) 0.0182(13) -0.0038(9) 0.0002(9) 0.0012(10)
C12 0.0233(11) 0.0181(11) 0.0197(13) -0.0023(9) -0.0026(9) -0.0002(10)
C13 0.0209(11) 0.0191(11) 0.0150(12) -0.0016(9) 0.0021(9) -0.0036(9)
C14 0.0241(11) 0.0235(12) 0.0167(12) -0.0035(9) -0.0023(9) -0.0036(10)
C15 0.0227(11) 0.0246(12) 0.0195(13) -0.0008(10) -0.0023(9) 0.0018(10)
C16 0.0200(11) 0.0210(11) 0.0155(12) -0.0010(9) 0.0024(9) 0.0003(9)
C17 0.0293(12) 0.0195(11) 0.0158(12) 0.0005(9) 0.0030(9) 0.0018(10)
C18 0.0325(13) 0.0273(13) 0.0317(15) -0.0018(11) 0.0000(11) 0.0064(11)
C19 0.0405(14) 0.0229(13) 0.0272(15) -0.0027(11) 0.0006(11) -0.0044(11)
C20 0.0348(14) 0.0267(13) 0.0296(15) -0.0036(11) 0.0065(11) -0.0062(11)
C21 0.0297(13) 0.0370(15) 0.0229(14) 0.0004(11) 0.0023(10) 0.0000(12)
C22 0.0268(13) 0.0388(15) 0.0398(17) -0.0085(13) 0.0051(11) -0.0016(12)
C23 0.0446(16) 0.0398(16) 0.0273(16) 0.0057(12) 0.0026(12) 0.0059(13)
C24 0.0302(13) 0.0304(13) 0.0211(14) 0.0034(10) 0.0022(10) 0.0056(11)
C25 0.0331(13) 0.0310(13) 0.0174(13) -0.0039(10) -0.0030(10) 0.0061(11)
C26 0.0234(11) 0.0235(12) 0.0202(13) -0.0035(10) -0.0022(9) 0.0042(10)
C27 0.0322(13) 0.0286(13) 0.0227(14) -0.0087(11) -0.0023(10) -0.0002(11)
C28 0.0335(13) 0.0206(12) 0.0297(15) -0.0049(10) -0.0023(11) -0.0015(11)
C29 0.0299(12) 0.0185(12) 0.0246(14) -0.0008(10) -0.0022(10) -0.0010(10)
C30 0.0331(14) 0.0369(15) 0.0379(17) -0.0045(12) 0.0016(12) -0.0057(12)
C31 0.0450(15) 0.0262(13) 0.0299(15) 0.0035(11) -0.0030(12) -0.0034(12)
C32 0.0317(13) 0.0261(13) 0.0232(14) 0.0008(10) -0.0001(10) 0.0040(11)
C33 0.0277(12) 0.0224(12) 0.0185(13) -0.0013(10) 0.0033(10) 0.0012(10)
C34 0.0222(11) 0.0204(12) 0.0216(13) -0.0030(9) 0.0021(9) 0.0031(10)
C35 0.0211(11) 0.0219(12) 0.0178(12) -0.0015(9) -0.0032(9) 0.0011(10)
C36 0.0255(12) 0.0248(13) 0.0217(13) -0.0014(10) 0.0042(10) 0.0029(10)
C37 0.0299(13) 0.0217(12) 0.0292(15) 0.0022(10) 0.0043(11) 0.0061(11)
C38 0.0262(12) 0.0258(13) 0.0232(14) 0.0036(10) 0.0007(10) 0.0052(10)
C39 0.0403(15) 0.0271(13) 0.0277(15) 0.0069(11) 0.0049(11) 0.0036(12)
C40 0.0542(18) 0.0324(16) 0.054(2) 0.0143(14) 0.0167(15) 0.0105(14)
C41 0.0467(17) 0.0384(16) 0.048(2) 0.0088(14) 0.0109(14) -0.0037(14)
C42 0.0540(19) 0.0507(19) 0.0429(19) 0.0063(15) -0.0045(15) -0.0251(16)
C43 0.0477(17) 0.0421(17) 0.0425(19) -0.0186(14) 0.0041(14) -0.0007(14)
C44 0.0393(16) 0.0570(19) 0.0366(18) -0.0113(15) -0.0075(13) 0.0038(15)
C45 0.102(3) 0.064(3) 0.065(3) 0.002(2) 0.005(2) -0.013(2)
C46 0.084(3) 0.072(3) 0.064(3) 0.016(2) 0.014(2) -0.003(2)
C47 0.111(4) 0.129(5) 0.068(3) -0.023(3) -0.008(3) 0.001(3)
C48 0.102(4) 0.134(5) 0.096(4) 0.027(3) -0.009(3) 0.029(4)
O1 0.0345(9) 0.0260(9) 0.0191(9) 0.0003(7) 0.0069(7) 0.0085(8)
O2 0.0309(9) 0.0315(9) 0.0164(9) -0.0003(7) 0.0035(7) 0.0043(8)
O3 0.0180(8) 0.0254(9) 0.0238(9) -0.0040(7) 0.0003(7) -0.0012(7)
O4 0.0201(8) 0.0259(9) 0.0211(9) 0.0002(7) 0.0013(6) 0.0016(7)
O5 0.0414(10) 0.0309(10) 0.0281(11) -0.0123(8) 0.0099(8) 0.0017(8)
O6 0.0570(12) 0.0389(11) 0.0299(11) 0.0128(9) -0.0028(9) 0.0077(10)
O7 0.0910(17) 0.0587(14) 0.0223(12) 0.0035(10) -0.0072(11) 0.0003(13)
O8 0.0334(10) 0.0375(11) 0.0352(12) 0.0056(8) 0.0125(8) 0.0087(8)
O9 0.0261(8) 0.0233(9) 0.0270(10) -0.0062(7) -0.0015(7) 0.0064(7)
O10 0.0619(13) 0.0349(11) 0.0207(11) 0.0054(8) -0.0021(9) -0.0002(9)
O11 0.171(4) 0.177(4) 0.105(3) 0.088(3) -0.013(3) -0.052(3)
O12 0.101(2) 0.0743(19) 0.0630(19) -0.0162(15) 0.0025(16) -0.0027(17)
Si1 0.0231(3) 0.0236(3) 0.0194(4) -0.0025(3) 0.0035(3) -0.0013(3)
Si2 0.0315(4) 0.0287(4) 0.0209(4) -0.0050(3) -0.0003(3) -0.0033(3)

loop_
_atom_type_symbol
_atom_type_description
_atom_type_scat_dispersion_real
_atom_type_scat_dispersion_imag
_atom_type_scat_source
C C 0.0033 0.0016 'International Tables Vol C Tables 4.2.6.8 and 6.1.1.4'
H H 0.0000 0.0000 'International Tables Vol C Tables 4.2.6.8 and 6.1.1.4'
O O 0.0106 0.0060 'International Tables Vol C Tables 4.2.6.8 and 6.1.1.4'
Si Si 0.0817 0.0704 'International Tables Vol C Tables 4.2.6.8 and 6.1.1.4'

loop_
_geom_angle_atom_site_label_1
_geom_angle_atom_site_label_2
_geom_angle_atom_site_label_3
_geom_angle
O1 C1 C2 111.88(19)
O2 C1 C2 126.4(2)
O2 C1 O1 121.7(2)
C1 C2 C16 103.06(18)
C3 C2 C1 108.32(18)
C3 C2 C16 116.87(18)
O3 C2 C1 104.65(17)
O3 C2 C3 110.93(18)
O3 C2 C16 111.91(17)
C2 C3 H3A 108.1
C2 C3 H3B 108.1
H3A C3 H3B 107.3
C4 C3 C2 116.94(18)
C4 C3 H3A 108.1
C4 C3 H3B 108.1
C3 C4 C5 107.92(18)
C13 C4 C3 114.60(18)
C13 C4 C5 110.19(18)
O4 C4 C3 109.54(17)
O4 C4 C5 109.64(18)
O4 C4 C13 104.87(17)
C4 C5 H5A 108.8
C4 C5 H5B 108.8
H5A C5 H5B 107.7
C6 C5 C4 113.76(19)
C6 C5 H5A 108.8
C6 C5 H5B 108.8
C5 C6 H6A 109.3
C5 C6 H6B 109.3
C5 C6 C7 111.6(2)
H6A C6 H6B 108.0
C7 C6 H6A 109.3
C7 C6 H6B 109.3
C6 C7 C8 112.1(2)
C6 C7 C9 113.2(2)
C9 C7 C8 110.9(2)
C12 C7 C6 107.65(19)
C12 C7 C8 109.5(2)
C12 C7 C9 103.00(19)
C7 C8 H8A 109.5
C7 C8 H8B 109.5
C7 C8 H8C 109.5
H8A C8 H8B 109.5
H8A C8 H8C 109.5
H8B C8 H8C 109.5
C7 C9 H9A 110.8
C7 C9 H9B 110.8
H9A C9 H9B 108.9
C10 C9 C7 104.8(2)
C10 C9 H9A 110.8
C10 C9 H9B 110.8
C11 C10 C9 109.9(2)
O5 C10 C9 125.2(2)
O5 C10 C11 124.9(2)
C10 C11 Si1 118.77(17)
C12 C11 C10 107.3(2)
C12 C11 Si1 133.81(18)
C11 C12 C7 113.9(2)
C11 C12 C13 129.3(2)
C13 C12 C7 116.7(2)
C12 C13 C4 113.27(19)
C14 C13 C4 126.8(2)
C14 C13 C12 119.8(2)
C13 C14 H14 114.9
C13 C14 C15 130.2(2)
C15 C14 H14 114.9
C14 C15 H15A 108.8
C14 C15 H15B 108.8
C14 C15 C16 113.61(18)
H15A C15 H15B 107.7
C16 C15 H15A 108.8
C16 C15 H15B 108.8
C2 C16 H16 107.8
C2 C16 C17 104.25(17)
C15 C16 C2 113.99(18)
C15 C16 H16 107.8
C15 C16 C17 114.74(18)
C17 C16 H16 107.8
C18 C17 C16 117.2(2)
C19 C17 C16 111.73(19)
C19 C17 C18 111.6(2)
O1 C17 C16 103.88(17)
O1 C17 C18 105.08(18)
O1 C17 C19 106.21(19)
C17 C18 H18A 109.5
C17 C18 H18B 109.5
C17 C18 H18C 109.5
H18A C18 H18B 109.5
H18A C18 H18C 109.5
H18B C18 H18C 109.5
C17 C19 H19A 109.5
C17 C19 H19B 109.5
C17 C19 H19C 109.5
H19A C19 H19B 109.5
H19A C19 H19C 109.5
H19B C19 H19C 109.5
H20A C20 H20B 109.5
H20A C20 H20C 109.5
H20B C20 H20C 109.5
Si1 C20 H20A 109.5
Si1 C20 H20B 109.5
Si1 C20 H20C 109.5
H21A C21 H21B 109.5
H21A C21 H21C 109.5
H21B C21 H21C 109.5
Si1 C21 H21A 109.5
Si1 C21 H21B 109.5
Si1 C21 H21C 109.5
H22A C22 H22B 109.5
H22A C22 H22C 109.5
H22B C22 H22C 109.5
Si1 C22 H22A 109.5
Si1 C22 H22B 109.5
Si1 C22 H22C 109.5
O6 C23 C24 110.4(2)
O7 C23 C24 127.4(3)
O7 C23 O6 122.2(3)
C25 C24 C23 109.3(2)
C25 C24 C38 116.8(2)
C38 C24 C23 102.9(2)
O8 C24 C23 104.8(2)
O8 C24 C25 110.8(2)
O8 C24 C38 111.3(2)
C24 C25 H25A 108.3
C24 C25 H25B 108.3
C24 C25 C26 116.1(2)
H25A C25 H25B 107.4
C26 C25 H25A 108.3
C26 C25 H25B 108.3
C25 C26 C27 108.35(19)
C35 C26 C25 114.71(19)
C35 C26 C27 109.49(19)
O9 C26 C25 109.46(19)
O9 C26 C27 109.26(18)
O9 C26 C35 105.47(18)
C26 C27 H27A 108.9
C26 C27 H27B 108.9
H27A C27 H27B 107.7
C28 C27 C26 113.5(2)
C28 C27 H27A 108.9
C28 C27 H27B 108.9
C27 C28 H28A 109.4
C27 C28 H28B 109.4
C27 C28 C29 111.3(2)
H28A C28 H28B 108.0
C29 C28 H28A 109.4
C29 C28 H28B 109.4
C28 C29 C30 111.1(2)
C31 C29 C28 113.6(2)
C31 C29 C30 110.7(2)
C31 C29 C34 102.39(19)
C34 C29 C28 108.29(19)
C34 C29 C30 110.3(2)
C29 C30 H30A 109.5
C29 C30 H30B 109.5
C29 C30 H30C 109.5
H30A C30 H30B 109.5
H30A C30 H30C 109.5
H30B C30 H30C 109.5
C29 C31 H31A 110.8
C29 C31 H31B 110.8
H31A C31 H31B 108.9
C32 C31 C29 104.9(2)
C32 C31 H31A 110.8
C32 C31 H31B 110.8
C33 C32 C31 109.1(2)
O10 C32 C31 124.3(2)
O10 C32 C33 126.6(2)
C32 C33 Si2 118.67(18)
C34 C33 C32 106.9(2)
C34 C33 Si2 134.47(19)
C33 C34 C29 114.1(2)
C33 C34 C35 129.0(2)
C35 C34 C29 116.9(2)
C34 C35 C26 113.72(19)
C36 C35 C26 126.4(2)
C36 C35 C34 119.7(2)
C35 C36 H36 115.0
C35 C36 C37 130.1(2)
C37 C36 H36 115.0
C36 C37 H37A 109.3
C36 C37 H37B 109.3
C36 C37 C38 111.57(19)
H37A C37 H37B 108.0
C38 C37 H37A 109.3
C38 C37 H37B 109.3
C24 C38 C37 113.4(2)
C24 C38 H38 108.2
C24 C38 C39 103.2(2)
C37 C38 H38 108.2
C37 C38 C39 115.4(2)
C39 C38 H38 108.2
C40 C39 C38 116.3(2)
C41 C39 C38 111.5(2)
C41 C39 C40 111.0(2)
O6 C39 C38 104.1(2)
O6 C39 C40 105.4(2)
O6 C39 C41 107.7(2)
C39 C40 H40A 109.5
C39 C40 H40B 109.5
C39 C40 H40C 109.5
H40A C40 H40B 109.5
H40A C40 H40C 109.5
H40B C40 H40C 109.5
C39 C41 H41A 109.5
C39 C41 H41B 109.5
C39 C41 H41C 109.5
H41A C41 H41B 109.5
H41A C41 H41C 109.5
H41B C41 H41C 109.5
H42A C42 H42B 109.5
H42A C42 H42C 109.5
H42B C42 H42C 109.5
Si2 C42 H42A 109.5
Si2 C42 H42B 109.5
Si2 C42 H42C 109.5
H43A C43 H43B 109.5
H43A C43 H43C 109.5
H43B C43 H43C 109.5
Si2 C43 H43A 109.5
Si2 C43 H43B 109.5
Si2 C43 H43C 109.5
H44A C44 H44B 109.5
H44A C44 H44C 109.5
H44B C44 H44C 109.5
Si2 C44 H44A 109.5
Si2 C44 H44B 109.5
Si2 C44 H44C 109.5
H45A C45 H45B 109.5
H45A C45 H45C 109.5
H45B C45 H45C 109.5
C46 C45 H45A 109.5
C46 C45 H45B 109.5
C46 C45 H45C 109.5
O11 C46 C45 125.8(5)
O11 C46 O12 122.1(5)
O12 C46 C45 112.2(4)
H47A C47 H47B 107.8
C48 C47 H47A 109.0
C48 C47 H47B 109.0
O12 C47 H47A 109.0
O12 C47 H47B 109.0
O12 C47 C48 112.9(4)
C47 C48 H48A 109.5
C47 C48 H48B 109.5
C47 C48 H48C 109.5
H48A C48 H48B 109.5
H48A C48 H48C 109.5
H48B C48 H48C 109.5
C1 O1 C17 111.05(17)
C2 O3 H3 109.5
C4 O4 H4 109.5
C23 O6 C39 111.6(2)
C24 O8 H8 109.5
C26 O9 H9 109.5
C46 O12 C47 119.8(4)
C20 Si1 C11 112.16(11)
C20 Si1 C22 108.03(12)
C21 Si1 C11 108.75(11)
C21 Si1 C20 112.72(12)
C21 Si1 C22 107.44(12)
C22 Si1 C11 107.49(12)
C42 Si2 C33 113.78(13)
C42 Si2 C44 107.72(15)
C43 Si2 C33 106.74(12)
C43 Si2 C42 111.56(16)
C43 Si2 C44 108.89(14)
C44 Si2 C33 108.01(13)

loop_
_geom_bond_atom_site_label_1
_geom_bond_atom_site_label_2
_geom_bond_distance
C1 C2 1.531(3)
C1 O1 1.324(3)
C1 O2 1.210(3)
C2 C3 1.527(3)
C2 C16 1.538(3)
C2 O3 1.430(3)
C3 H3A 0.9900
C3 H3B 0.9900
C3 C4 1.524(3)
C4 C5 1.537(3)
C4 C13 1.515(3)
C4 O4 1.457(3)
C5 H5A 0.9900
C5 H5B 0.9900
C5 C6 1.522(3)
C6 H6A 0.9900
C6 H6B 0.9900
C6 C7 1.530(3)
C7 C8 1.536(3)
C7 C9 1.533(3)
C7 C12 1.528(3)
C8 H8A 0.9800
C8 H8B 0.9800
C8 H8C 0.9800
C9 H9A 0.9900
C9 H9B 0.9900
C9 C10 1.502(4)
C10 C11 1.476(3)
C10 O5 1.225(3)
C11 C12 1.348(3)
C11 Si1 1.879(2)
C12 C13 1.481(3)
C13 C14 1.331(3)
C14 H14 0.9500
C14 C15 1.503(3)
C15 H15A 0.9900
C15 H15B 0.9900
C15 C16 1.528(3)
C16 H16 1.0000
C16 C17 1.552(3)
C17 C18 1.513(3)
C17 C19 1.509(3)
C17 O1 1.484(3)
C18 H18A 0.9800
C18 H18B 0.9800
C18 H18C 0.9800
C19 H19A 0.9800
C19 H19B 0.9800
C19 H19C 0.9800
C20 H20A 0.9800
C20 H20B 0.9800
C20 H20C 0.9800
C20 Si1 1.859(3)
C21 H21A 0.9800
C21 H21B 0.9800
C21 H21C 0.9800
C21 Si1 1.857(3)
C22 H22A 0.9800
C22 H22B 0.9800
C22 H22C 0.9800
C22 Si1 1.863(3)
C23 C24 1.530(4)
C23 O6 1.336(3)
C23 O7 1.193(3)
C24 C25 1.523(4)
C24 C38 1.529(3)
C24 O8 1.432(3)
C25 H25A 0.9900
C25 H25B 0.9900
C25 C26 1.525(3)
C26 C27 1.538(3)
C26 C35 1.519(3)
C26 O9 1.454(3)
C27 H27A 0.9900
C27 H27B 0.9900
C27 C28 1.518(4)
C28 H28A 0.9900
C28 H28B 0.9900
C28 C29 1.529(3)
C29 C30 1.535(3)
C29 C31 1.527(3)
C29 C34 1.527(3)
C30 H30A 0.9800
C30 H30B 0.9800
C30 H30C 0.9800
C31 H31A 0.9900
C31 H31B 0.9900
C31 C32 1.505(4)
C32 C33 1.477(3)
C32 O10 1.218(3)
C33 C34 1.350(3)
C33 Si2 1.892(2)
C34 C35 1.477(3)
C35 C36 1.332(3)
C36 H36 0.9500
C36 C37 1.504(3)
C37 H37A 0.9900
C37 H37B 0.9900
C37 C38 1.537(3)
C38 H38 1.0000
C38 C39 1.548(3)
C39 C40 1.517(4)
C39 C41 1.517(4)
C39 O6 1.469(3)
C40 H40A 0.9800
C40 H40B 0.9800
C40 H40C 0.9800
C41 H41A 0.9800
C41 H41B 0.9800
C41 H41C 0.9800
C42 H42A 0.9800
C42 H42B 0.9800
C42 H42C 0.9800
C42 Si2 1.853(3)
C43 H43A 0.9800
C43 H43B 0.9800
C43 H43C 0.9800
C43 Si2 1.852(3)
C44 H44A 0.9800
C44 H44B 0.9800
C44 H44C 0.9800
C44 Si2 1.863(3)
C45 H45A 0.9800
C45 H45B 0.9800
C45 H45C 0.9800
C45 C46 1.458(6)
C46 O11 1.190(5)
C46 O12 1.336(5)
C47 H47A 0.9900
C47 H47B 0.9900
C47 C48 1.447(7)
C47 O12 1.438(5)
C48 H48A 0.9800
C48 H48B 0.9800
C48 H48C 0.9800
O3 H3 0.8400
O4 H4 0.8400
O8 H8 0.8400
O9 H9 0.8400

loop_
_geom_hbond_atom_site_label_D
_geom_hbond_atom_site_label_H
_geom_hbond_atom_site_label_A
_geom_hbond_distance_DH
_geom_hbond_distance_HA
_geom_hbond_distance_DA
_geom_hbond_angle_DHA
_geom_hbond_site_symmetry_A
O3 H3 O4 0.84 1.95 2.690(2) 145.6 .
O4 H4 O2 0.84 1.92 2.754(2) 172.6 3_665
O8 H8 O9 0.84 1.98 2.700(2) 142.6 .
O9 H9 O5 0.84 1.94 2.777(2) 171.5 3_666
